data_4513433
loop_
_publ_author_name
'Jayasinghe, Ashini S.'
'Unruh, Daniel K.'
'Kral, Andrew'
'Libo, Anna'
'Forbes, Tori Z.'

_publ_section_title
;
 Structural Features in Metal--Organic Nanotube Crystals That Influence
 Stability and Solvent Uptake
;
_journal_issue 8
_journal_name_full 'Crystal Growth &amp; Design'
_journal_page_first 4062
_journal_paper_doi 10.1021/acs.cgd.5b00653
_journal_volume 15
_journal_year 2015
_chemical_formula_sum 'C11.33 H20 N3 O10.33 U'
_chemical_formula_weight 601.67
_space_group_IT_number 147
_symmetry_cell_setting trigonal
_symmetry_Int_Tables_number 147
_symmetry_space_group_name_Hall '-P 3'
_symmetry_space_group_name_H-M 'P -3'
_atom_sites_solution_hydrogens geom
_audit_creation_date 2015-05-04T10:43:05-00:00
_audit_creation_method 'WinGX routine CIF_UPDATE'
_cell_angle_alpha 90
_cell_angle_beta 90
_cell_angle_gamma 120
_cell_formula_units_Z 6
_cell_length_a 22.5295(8)
_cell_length_b 22.5295(8)
_cell_length_c 6.5451(2)
_cell_measurement_reflns_used 9830
_cell_measurement_temperature 100(2)
_cell_measurement_theta_max 29.01
_cell_measurement_theta_min 2.76
_cell_volume 2877.07(17)
_computing_cell_refinement 'APEX2 (Bruker AXS, 2006)'
_computing_data_collection 'Collect (Nonius BV, 1997-2000)'
_computing_data_reduction 'APEX2 (Bruker AXS, 2006)'
_computing_molecular_graphics 'CrystalMaker v2.5.0'
_computing_publication_material 'Bruker SHELXTL'
_computing_structure_refinement 'SHELXL-2014/7 (Sheldrick, 2014)'
_computing_structure_solution 'SHELXS-97 (Sheldrick, 2008)'
_diffrn_ambient_temperature 100(2)
_diffrn_measured_fraction_theta_full 1
_diffrn_measured_fraction_theta_max 0.996
_diffrn_measurement_device_type KappaCCD
_diffrn_measurement_method 'CCD phi and omega scans'
_diffrn_radiation_type MoK\a
_diffrn_radiation_wavelength 0.71073
_diffrn_reflns_av_R_equivalents 0.0301
_diffrn_reflns_laue_measured_fraction_full 1
_diffrn_reflns_laue_measured_fraction_max 0.996
_diffrn_reflns_limit_h_max 27
_diffrn_reflns_limit_h_min -30
_diffrn_reflns_limit_k_max 30
_diffrn_reflns_limit_k_min -30
_diffrn_reflns_limit_l_max 7
_diffrn_reflns_limit_l_min -8
_diffrn_reflns_number 43075
_diffrn_reflns_point_group_measured_fraction_full 1
_diffrn_reflns_point_group_measured_fraction_max 0.996
_diffrn_reflns_theta_full 25.242
_diffrn_reflns_theta_max 29.055
_diffrn_reflns_theta_min 1.044
_diffrn_source 'sealed tube'
_exptl_absorpt_coefficient_mu 8.516
_exptl_absorpt_correction_T_max 0.7458
_exptl_absorpt_correction_T_min 0.544
_exptl_absorpt_correction_type multi-scan
_exptl_absorpt_process_details SADABS
_exptl_crystal_colour Yellow
_exptl_crystal_density_diffrn 2.084
_exptl_crystal_description Blocky
_exptl_crystal_F_000 1702
_exptl_crystal_size_max 0.18
_exptl_crystal_size_mid 0.04
_exptl_crystal_size_min 0.04
_refine_diff_density_max 2.106
_refine_diff_density_min -1.233
_refine_diff_density_rms 0.227
_refine_ls_extinction_method none
_refine_ls_goodness_of_fit_ref 1.137
_refine_ls_hydrogen_treatment constr
_refine_ls_matrix_type full
_refine_ls_number_parameters 232
_refine_ls_number_reflns 5092
_refine_ls_number_restraints 0
_refine_ls_restrained_S_all 1.137
_refine_ls_R_factor_all 0.0275
_refine_ls_R_factor_gt 0.0233
_refine_ls_shift/su_max 0.007
_refine_ls_shift/su_mean 0
_refine_ls_structure_factor_coef Fsqd
_refine_ls_weighting_details 'w=1/[\s^2^(Fo^2^)+(0.0428P)^2^+12.8424P] where P=(Fo^2^+2Fc^2^)/3'
_refine_ls_weighting_scheme calc
_refine_ls_wR_factor_gt 0.0713
_refine_ls_wR_factor_ref 0.081
_reflns_number_gt 4722
_reflns_number_total 5092
_reflns_threshold_expression 'I > 2\s(I)'
_cod_data_source_file cg5b00653_si_002.cif
_cod_data_source_block p-3
_cod_depositor_comments 'Adding full bibliography for 4513429--4513433.cif.'
_cod_original_cell_volume 2877.1(2)
_cod_database_code 4513433

loop_
_symmetry_equiv_pos_as_xyz
'x, y, z'
'-y, x-y, z'
'-x+y, -x, z'
'-x, -y, -z'
'y, -x+y, -z'
'x-y, x, -z'

loop_
_atom_site_label
_atom_site_type_symbol
_atom_site_fract_x
_atom_site_fract_y
_atom_site_fract_z
_atom_site_U_iso_or_equiv
_atom_site_adp_type
_atom_site_occupancy
_atom_site_calc_flag
U1 U 1.37884(2) 0.20626(2) 0.67255(2) 0.00977(6) Uani 1 d
O1 O 1.31008(17) 0.16437(16) 0.8524(5) 0.0159(6) Uani 1 d
O2 O 1.44958(17) 0.25000(17) 0.5052(5) 0.0187(7) Uani 1 d
O3 O 1.46465(16) 0.41522(15) 0.9325(5) 0.0126(6) Uani 1 d
O4 O 1.30826(16) 0.23124(16) 0.4666(5) 0.0138(6) Uani 1 d
O5 O 1.39691(16) 0.31083(16) 0.8096(5) 0.0146(6) Uani 1 d
O6 O 1.32094(18) 0.10879(16) 0.4704(5) 0.0175(6) Uani 1 d
O7 O 1.37908(17) 0.32342(17) 0.2817(5) 0.0198(7) Uani 1 d
O8 O 1.42266(17) 0.13731(16) 0.7915(5) 0.0163(6) Uani 1 d
O9 O 1.39896(19) 0.1148(2) 0.2470(5) 0.0251(8) Uani 1 d
O10 O 1.5132(2) 0.12880(19) 0.8914(6) 0.0256(8) Uani 1 d
O11 O 1.6667 0.3333 0.7384(15) 0.061(3) Uani 1 d
N1 N 1.4635(2) 0.25511(19) 0.9756(6) 0.0152(7) Uani 1 d
H1 H 1.4351 0.2374 1.1022 0.018 Uiso 1 calc
N2 N 1.46318(19) 0.46505(18) 0.3197(5) 0.0119(7) Uani 1 d
H2A H 1.4672 0.5001 0.2407 0.014 Uiso 1 calc
H2B H 1.4385 0.4254 0.2483 0.014 Uiso 1 calc
N3 N 1.3059(2) 0.02307(19) -0.0086(5) 0.0147(7) Uani 1 d
H3A H 1.3187 -0.0071 0.0363 0.018 Uiso 1 calc
H3B H 1.3436 0.06 -0.0613 0.018 Uiso 1 calc
C1 C 1.2637(2) 0.2540(2) 0.1723(6) 0.0139(8) Uani 1 d
H1A H 1.2494 0.2087 0.1101 0.017 Uiso 1 calc
H1B H 1.2243 0.2503 0.2501 0.017 Uiso 1 calc
C2 C 1.2805(2) 0.0455(2) 0.1668(6) 0.0156(8) Uani 1 d
H2C H 1.2476 0.0051 0.247 0.019 Uiso 1 calc
H2D H 1.2563 0.0692 0.1164 0.019 Uiso 1 calc
C3 C 1.5119(2) 0.2296(2) 0.9812(8) 0.0190(9) Uani 1 d
H3C H 1.5243 0.227 1.1248 0.023 Uiso 1 calc
H3D H 1.5544 0.262 0.9075 0.023 Uiso 1 calc
C4 C 1.4975(2) 0.3307(2) 0.9874(8) 0.0180(9) Uani 1 d
H4A H 1.5404 0.3513 0.9068 0.022 Uiso 1 calc
H4B H 1.5095 0.3455 1.1313 0.022 Uiso 1 calc
C5 C 1.3234(2) 0.2729(2) 0.3172(6) 0.0116(8) Uani 1 d
C6 C 1.4508(2) 0.3557(2) 0.9058(6) 0.0129(8) Uani 1 d
C7 C 1.3403(2) 0.0939(2) 0.3026(7) 0.0156(8) Uani 1 d
C8 C 1.4810(2) 0.1591(2) 0.8832(7) 0.0176(9) Uani 1 d
C9 C 1.5328(2) 0.4755(2) 0.3628(7) 0.0148(8) Uani 1 d
H9A H 1.5569 0.4801 0.2323 0.018 Uiso 1 calc
H9B H 1.5284 0.435 0.4358 0.018 Uiso 1 calc
C10 C 1.4260(2) 0.4617(2) 0.5103(7) 0.0153(8) Uani 1 d
H10A H 1.417 0.4206 0.5894 0.018 Uiso 1 calc
H10B H 1.3814 0.4578 0.4757 0.018 Uiso 1 calc
C11 C 1.6286(10) 0.3703(11) 0.454(3) 0.185(10) Uani 1 d
H11A H 1.6312 0.3678 0.3047 0.277 Uiso 1 calc
H11B H 1.5805 0.3471 0.4962 0.277 Uiso 1 calc
H11C H 1.6512 0.4185 0.4962 0.277 Uiso 1 calc
C12 C 1.6667 0.3333 0.559(3) 0.115(9) Uani 1 d

loop_
_atom_site_aniso_label
_atom_site_aniso_U_11
_atom_site_aniso_U_22
_atom_site_aniso_U_33
_atom_site_aniso_U_23
_atom_site_aniso_U_13
_atom_site_aniso_U_12
U1 0.01390(9) 0.00867(8) 0.00809(9) -0.00158(5) -0.00219(5) 0.00665(6)
O1 0.0208(16) 0.0161(15) 0.0121(14) -0.0007(12) -0.0004(12) 0.0102(13)
O2 0.0172(16) 0.0180(16) 0.0229(17) 0.0004(13) 0.0040(13) 0.0104(13)
O3 0.0157(14) 0.0085(13) 0.0129(14) 0.0007(11) 0.0021(11) 0.0056(12)
O4 0.0142(14) 0.0156(15) 0.0107(14) 0.0021(11) -0.0031(11) 0.0068(12)
O5 0.0152(14) 0.0139(15) 0.0167(15) -0.0060(12) -0.0050(12) 0.0088(12)
O6 0.0242(17) 0.0139(15) 0.0103(14) -0.0035(11) -0.0011(12) 0.0064(13)
O7 0.0189(16) 0.0149(15) 0.0173(16) 0.0066(12) -0.0022(13) 0.0021(13)
O8 0.0226(16) 0.0130(14) 0.0169(15) -0.0029(12) -0.0068(13) 0.0116(13)
O9 0.0272(19) 0.0304(19) 0.0141(16) -0.0101(14) -0.0048(14) 0.0117(16)
O10 0.0303(19) 0.0230(18) 0.034(2) -0.0071(15) -0.0072(16) 0.0214(16)
O11 0.066(4) 0.066(4) 0.049(6) 0 0 0.033(2)
N1 0.0179(18) 0.0143(17) 0.0164(18) -0.0018(14) -0.0053(14) 0.0103(15)
N2 0.0163(17) 0.0105(16) 0.0064(15) -0.0027(12) -0.0019(13) 0.0050(14)
N3 0.0203(18) 0.0149(17) 0.0101(16) -0.0045(13) -0.0021(14) 0.0098(15)
C1 0.017(2) 0.017(2) 0.0078(18) 0.0000(15) -0.0032(15) 0.0093(17)
C2 0.027(2) 0.016(2) 0.0075(18) -0.0042(15) -0.0003(16) 0.0132(18)
C3 0.021(2) 0.014(2) 0.027(2) -0.0071(18) -0.0121(19) 0.0130(18)
C4 0.016(2) 0.0105(19) 0.029(2) -0.0080(17) -0.0066(18) 0.0077(17)
C5 0.018(2) 0.0134(19) 0.0060(17) -0.0015(14) -0.0014(15) 0.0101(16)
C6 0.0146(19) 0.0143(19) 0.0100(18) -0.0004(15) 0.0009(15) 0.0073(16)
C7 0.026(2) 0.0103(18) 0.0112(19) -0.0010(15) -0.0036(17) 0.0094(18)
C8 0.021(2) 0.013(2) 0.021(2) -0.0022(17) -0.0034(18) 0.0106(18)
C9 0.016(2) 0.019(2) 0.013(2) 0.0006(16) 0.0008(15) 0.0110(17)
C10 0.013(2) 0.020(2) 0.0117(19) -0.0002(16) 0.0017(15) 0.0076(17)
C11 0.159(17) 0.22(2) 0.157(16) 0.127(16) 0.008(13) 0.079(16)
C12 0.156(15) 0.156(15) 0.035(9) 0 0 0.078(7)

loop_
_atom_type_symbol
_atom_type_description
_atom_type_scat_dispersion_real
_atom_type_scat_dispersion_imag
_atom_type_scat_source
C C 0.0033 0.0016 'International Tables Vol C Tables 4.2.6.8 and 6.1.1.4'
H H 0 0 'International Tables Vol C Tables 4.2.6.8 and 6.1.1.4'
N N 0.0061 0.0033 'International Tables Vol C Tables 4.2.6.8 and 6.1.1.4'
O O 0.0106 0.006 'International Tables Vol C Tables 4.2.6.8 and 6.1.1.4'
U U -9.6767 9.6646 'International Tables Vol C Tables 4.2.6.8 and 6.1.1.4'

loop_
_geom_angle_atom_site_label_1
_geom_angle_atom_site_label_2
_geom_angle_atom_site_label_3
_geom_angle
_geom_angle_site_symmetry_1
_geom_angle_site_symmetry_3
O2 U1 O1 177.10(15) . .
O2 U1 O6 95.58(14) . .
O1 U1 O6 86.99(13) . .
O2 U1 O8 90.82(14) . .
O1 U1 O8 88.42(13) . .
O6 U1 O8 77.71(11) . .
O2 U1 O4 92.30(14) . .
O1 U1 O4 89.58(13) . .
O6 U1 O4 76.90(12) . .
O8 U1 O4 154.61(11) . .
O2 U1 O5 91.23(13) . .
O1 U1 O5 87.03(13) . .
O6 U1 O5 153.47(11) . .
O8 U1 O5 127.90(11) . .
O4 U1 O5 77.24(11) . .
O2 U1 N1 88.32(14) . .
O1 U1 N1 88.83(14) . .
O6 U1 N1 141.67(12) . .
O8 U1 N1 64.09(11) . .
O4 U1 N1 141.18(11) . .
O5 U1 N1 63.95(11) . .
C5 O4 U1 130.4(3) . .
C6 O5 U1 126.4(3) . .
C7 O6 U1 128.9(3) . .
C8 O8 U1 125.7(3) . .
C3 N1 C4 113.0(4) . .
C3 N1 U1 112.8(3) . .
C4 N1 U1 112.2(3) . .
C10 N2 C9 111.8(3) . .
C2 N3 C1 112.8(4) . 5_665
N3 C1 C5 111.3(4) 6_545 .
N3 C2 C7 110.0(4) . .
N1 C3 C8 110.8(4) . .
N1 C4 C6 110.7(4) . .
O7 C5 O4 127.0(4) . .
O7 C5 C1 119.6(4) . .
O4 C5 C1 113.4(4) . .
O3 C6 O5 123.4(4) . .
O3 C6 C4 120.7(4) . .
O5 C6 C4 115.9(4) . .
O9 C7 O6 126.8(4) . .
O9 C7 C2 120.2(4) . .
O6 C7 C2 113.0(4) . .
O10 C8 O8 125.5(4) . .
O10 C8 C3 118.3(4) . .
O8 C8 C3 116.1(4) . .
N2 C9 C10 111.2(3) . 4_866
N2 C10 C9 110.6(4) . 4_866
O11 C12 C11 115.3(10) . .
O11 C12 C11 115.3(10) . 2_745
C11 C12 C11 103.1(12) . 2_745
O11 C12 C11 115.3(10) . 3_875
C11 C12 C11 103.1(12) . 3_875
C11 C12 C11 103.1(12) 2_745 3_875

loop_
_geom_bond_atom_site_label_1
_geom_bond_atom_site_label_2
_geom_bond_distance
_geom_bond_site_symmetry_2
U1 O2 1.772(3) .
U1 O1 1.793(3) .
U1 O6 2.326(3) .
U1 O8 2.351(3) .
U1 O4 2.357(3) .
U1 O5 2.358(3) .
U1 N1 2.586(4) .
O3 C6 1.229(5) .
O4 C5 1.278(5) .
O5 C6 1.290(5) .
O6 C7 1.287(5) .
O7 C5 1.223(5) .
O8 C8 1.297(6) .
O9 C7 1.216(6) .
O10 C8 1.222(6) .
O11 C12 1.17(2) .
N1 C3 1.466(6) .
N1 C4 1.479(6) .
N2 C10 1.483(5) .
N2 C9 1.491(5) .
N3 C2 1.479(5) .
N3 C1 1.483(5) 5_665
C1 N3 1.482(5) 6_545
C1 C5 1.522(6) .
C2 C7 1.525(6) .
C3 C8 1.521(6) .
C4 C6 1.517(6) .
C9 C10 1.496(6) 4_866
C10 C9 1.496(6) 4_866
C11 C12 1.619(17) .
C12 C11 1.619(17) 2_745
C12 C11 1.619(17) 3_875
